data_1570777
loop_
_publ_author_name
'Banno, Y.'
'Momma, K.'
'Miyawaki, R.'
'Bunno, M.'

_publ_section_title
;
 New data on S-bearing katoite from Tadano, Fukushima Prefecture, Japan:
 an implication of the presence of both (SO3)2- and (SO4)2- in the garnet
 structure
;
_journal_name_full 'Journal of Mineralogical and Petrological Sciences'
_journal_page_first 1
_journal_page_last 10
_journal_paper_doi 10.2465/jmps.220724
_journal_volume 118:004
_journal_year 2023
_chemical_formula_sum 'Al1.614 Ca3 Cl0.048 F0.147 Fe0.208 H7.192 Mg0.063 O11.804 S0.109 Si1.12 Ti0.019'
_chemical_name_common hydrogrossular
_chemical_name_mineral 'S-bearing katoite'
_space_group_IT_number 230
_space_group_name_Hall '-I 4bd 2c 3'
_space_group_name_H-M_alt 'I a -3 d'
_cell_angle_alpha 90.000000
_cell_angle_beta 90.000000
_cell_angle_gamma 90.000000
_cell_formula_units_Z 8
_cell_length_a 12.24095(8)
_cell_length_b 12.24095(8)
_cell_length_c 12.24095(8)
_cell_volume 1834.19(2)
_diffrn_ambient_pressure 100
_diffrn_ambient_temperature 298
_cod_data_source_file katoite.cif
_cod_data_source_block katoite-S-bearing
_cod_original_cell_volume 1834.20(4)
_cod_original_formula_sum 'Ca3 Al1.614 Fe0.208 Mg0.063 Ti0.019 S0.109 Si1.120 O11.804 H7.192 F0.147 Cl0.048'
_cod_database_code 1570777

loop_
_space_group_symop_id
_space_group_symop_operation_xyz
1 x,y,z
2 -x,-y,-z
3 -x+1/2,-y,z+1/2
4 x+1/2,y,-z+1/2
5 -x,y+1/2,-z+1/2
6 x,-y+1/2,z+1/2
7 x+1/2,-y+1/2,-z
8 -x+1/2,y+1/2,z
9 z,x,y
10 -z,-x,-y
11 z+1/2,-x+1/2,-y
12 -z+1/2,x+1/2,y
13 -z+1/2,-x,y+1/2
14 z+1/2,x,-y+1/2
15 -z,x+1/2,-y+1/2
16 z,-x+1/2,y+1/2
17 y,z,x
18 -y,-z,-x
19 -y,z+1/2,-x+1/2
20 y,-z+1/2,x+1/2
21 y+1/2,-z+1/2,-x
22 -y+1/2,z+1/2,x
23 -y+1/2,-z,x+1/2
24 y+1/2,z,-x+1/2
25 y+3/4,x+1/4,-z+1/4
26 -y+1/4,-x+3/4,z+3/4
27 -y+3/4,-x+3/4,-z+3/4
28 y+1/4,x+1/4,z+1/4
29 y+1/4,-x+1/4,z+3/4
30 -y+3/4,x+3/4,-z+1/4
31 -y+1/4,x+3/4,z+1/4
32 y+3/4,-x+1/4,-z+3/4
33 x+3/4,z+1/4,-y+1/4
34 -x+1/4,-z+3/4,y+3/4
35 -x+1/4,z+3/4,y+1/4
36 x+3/4,-z+1/4,-y+3/4
37 -x+3/4,-z+3/4,-y+3/4
38 x+1/4,z+1/4,y+1/4
39 x+1/4,-z+1/4,y+3/4
40 -x+3/4,z+3/4,-y+1/4
41 z+3/4,y+1/4,-x+1/4
42 -z+1/4,-y+3/4,x+3/4
43 z+1/4,-y+1/4,x+3/4
44 -z+3/4,y+3/4,-x+1/4
45 -z+1/4,y+3/4,x+1/4
46 z+3/4,-y+1/4,-x+3/4
47 -z+3/4,-y+3/4,-x+3/4
48 z+1/4,y+1/4,x+1/4
49 x+1/2,y+1/2,z+1/2
50 -x+1/2,-y+1/2,-z+1/2
51 -x,-y+1/2,z
52 x,y+1/2,-z
53 -x+1/2,y,-z
54 x+1/2,-y,z
55 x,-y,-z+1/2
56 -x,y,z+1/2
57 z+1/2,x+1/2,y+1/2
58 -z+1/2,-x+1/2,-y+1/2
59 z,-x,-y+1/2
60 -z,x,y+1/2
61 -z,-x+1/2,y
62 z,x+1/2,-y
63 -z+1/2,x,-y
64 z+1/2,-x,y
65 y+1/2,z+1/2,x+1/2
66 -y+1/2,-z+1/2,-x+1/2
67 -y+1/2,z,-x
68 y+1/2,-z,x
69 y,-z,-x+1/2
70 -y,z,x+1/2
71 -y,-z+1/2,x
72 y,z+1/2,-x
73 y+1/4,x+3/4,-z+3/4
74 -y+3/4,-x+1/4,z+1/4
75 -y+1/4,-x+1/4,-z+1/4
76 y+3/4,x+3/4,z+3/4
77 y+3/4,-x+3/4,z+1/4
78 -y+1/4,x+1/4,-z+3/4
79 -y+3/4,x+1/4,z+3/4
80 y+1/4,-x+3/4,-z+1/4
81 x+1/4,z+3/4,-y+3/4
82 -x+3/4,-z+1/4,y+1/4
83 -x+3/4,z+1/4,y+3/4
84 x+1/4,-z+3/4,-y+1/4
85 -x+1/4,-z+1/4,-y+1/4
86 x+3/4,z+3/4,y+3/4
87 x+3/4,-z+3/4,y+1/4
88 -x+1/4,z+1/4,-y+3/4
89 z+1/4,y+3/4,-x+3/4
90 -z+3/4,-y+1/4,x+1/4
91 z+3/4,-y+3/4,x+1/4
92 -z+1/4,y+1/4,-x+3/4
93 -z+3/4,y+1/4,x+3/4
94 z+1/4,-y+3/4,-x+1/4
95 -z+1/4,-y+1/4,-x+1/4
96 z+3/4,y+3/4,x+3/4

loop_
_atom_site_label
_atom_site_occupancy
_atom_site_fract_x
_atom_site_fract_y
_atom_site_fract_z
_atom_site_adp_type
_atom_site_U_iso_or_equiv
_atom_site_type_symbol
X 1.0 0.250000 0.125000 0.000000 Uani 0.01666(15) Ca
AlY 0.743(3) 0.000000 0.000000 0.000000 Uani 0.0181(2) Al
FeY 0.180(3) 0.000000 0.000000 0.000000 Uani 0.0181(2) Fe
Y' 0.03850 0.036(5) 0.036(5) 0.036(5) Uiso 0.12(3) S
Z 0.406(6) 0.375000 0.000000 0.250000 Uani 0.0102(5) Si
O 1.0 0.20036(13) 0.28347(13) 0.10372(12) Uani 0.0278(3) O

loop_
_atom_site_aniso_label
_atom_site_aniso_U_11
_atom_site_aniso_U_22
_atom_site_aniso_U_33
_atom_site_aniso_U_12
_atom_site_aniso_U_13
_atom_site_aniso_U_23
X 0.01723(19) 0.0155(2) 0.01723(19) 0.00000 0.00415(19) 0.00000
AlY 0.0181(2) 0.0181(2) 0.0181(2) -0.0009(2) -0.0009(2) -0.0009(2)
FeY 0.0181(2) 0.0181(2) 0.0181(2) -0.0009(2) -0.0009(2) -0.0009(2)
Z 0.0102(8) 0.0101(6) 0.0101(6) 0.00000 0.00000 0.00000
O 0.0240(6) 0.0333(8) 0.0260(7) 0.0072(5) -0.0062(5) -0.0114(5)
